data_7712779
loop_
_publ_author_name
'Hachem, Hadi'
'Jeannin, olivier'
'Cui, Hengbo'
'Kato, Reizo'
'Fourmigu\'e, Marc'
'Lorcy, Dominique'

_publ_section_title
;
 A highly conducting mixed-valence nickel bis(dithiolene) salt
 [Et4N][Ni(Me-thiazSe-dt)2]2 with selone substitution
;
_journal_name_full 'Dalton Transactions'
_journal_paper_doi 10.1039/D3DT00767G
_journal_year 2023
_chemical_formula_moiety 'C8 H6 N2 Ni S6 Se2, 0.5(C8 H20 N)'
_chemical_formula_sum 'C12 H16 N2.5 Ni S6 Se2'
_chemical_formula_weight 604.26
_chemical_name_systematic '[Et4N] [Ni(Me-thiazSedt)2]2'
_space_group_IT_number 2
_space_group_name_Hall '-P 1'
_space_group_name_H-M_alt 'P -1'
_symmetry_cell_setting triclinic
_symmetry_Int_Tables_number 2
_symmetry_space_group_name_Hall '-P 1'
_symmetry_space_group_name_H-M 'P -1'
_atom_sites_solution_hydrogens geom
_atom_sites_solution_primary 'direct - structure invariant direct methods'
_atom_sites_solution_secondary 'direct - structure invariant direct methods'
_audit_conform_dict_location ftp://ftp.iucr.org/pub/cif_core.dic
_audit_conform_dict_name cif_core.dic
_audit_conform_dict_version 2.4.3
_audit_creation_date 2019-03-05T16:03:46-00:00
_audit_creation_method 'WinGX routine CIF_UPDATE'
_audit_update_record
;
2023-03-06 deposited with the CCDC.	2023-04-14 downloaded from the CCDC.
;
_cell_angle_alpha 65.007(5)
_cell_angle_beta 87.675(5)
_cell_angle_gamma 70.068(5)
_cell_formula_units_Z 2
_cell_length_a 8.2371(11)
_cell_length_b 11.5377(17)
_cell_length_c 12.3255(16)
_cell_measurement_reflns_used 2007
_cell_measurement_temperature 296(2)
_cell_measurement_theta_max 22.17
_cell_measurement_theta_min 2.94
_cell_measurement_wavelength 0.71073
_cell_volume 990.7(2)
_computing_cell_refinement 'Bruker APEX2 (Bruker, 2014)'
_computing_data_collection 'Bruker APEX2 (Bruker, 2014)'
_computing_data_reduction 'Bruker APEX2 (Bruker, 2014)'
_computing_molecular_graphics 'Ortep for Windows (Farrugia, 2012)'
_computing_publication_material 'WinGX publication routines (Farrugia, 2012)'
_computing_structure_refinement 'SHELXL-2014/7 (Sheldrick, 2014)'
_computing_structure_solution 'SIR-2014 (Burla et al., 2014)'
_diffrn_ambient_temperature 296(2)
_diffrn_detector 'CCD plate'
_diffrn_measured_fraction_theta_full 0.999
_diffrn_measured_fraction_theta_max 0.987
_diffrn_measurement_device_type 'APEXII, Bruker-AXS'
_diffrn_measurement_method 'CCD rotation images, thick slices'
_diffrn_orient_matrix_UB_11 -0.060701
_diffrn_orient_matrix_UB_12 0.077947
_diffrn_orient_matrix_UB_13 -0.079009
_diffrn_orient_matrix_UB_21 0.090586
_diffrn_orient_matrix_UB_22 0.040734
_diffrn_orient_matrix_UB_23 -0.003251
_diffrn_orient_matrix_UB_31 0.070963
_diffrn_orient_matrix_UB_32 -0.052436
_diffrn_orient_matrix_UB_33 -0.043357
_diffrn_radiation_probe x-ray
_diffrn_radiation_source 'fine-focus sealed tube'
_diffrn_radiation_type MoK\a
_diffrn_radiation_wavelength 0.71073
_diffrn_reflns_av_R_equivalents 0.0858
_diffrn_reflns_av_unetI/netI 0.1592
_diffrn_reflns_Laue_measured_fraction_full 0.999
_diffrn_reflns_Laue_measured_fraction_max 0.987
_diffrn_reflns_limit_h_max 10
_diffrn_reflns_limit_h_min -10
_diffrn_reflns_limit_k_max 15
_diffrn_reflns_limit_k_min -12
_diffrn_reflns_limit_l_max 15
_diffrn_reflns_limit_l_min -13
_diffrn_reflns_number 14609
_diffrn_reflns_point_group_measured_fraction_full 0.999
_diffrn_reflns_point_group_measured_fraction_max 0.987
_diffrn_reflns_theta_full 25.242
_diffrn_reflns_theta_max 27.575
_diffrn_reflns_theta_min 2.65
_diffrn_standards_number 0
_exptl_absorpt_coefficient_mu 5.285
_exptl_absorpt_correction_T_max 0.949
_exptl_absorpt_correction_T_min 0.881
_exptl_absorpt_correction_type multi-scan
_exptl_absorpt_process_details
;
  [Sheldrick, G.M. (2002). SADABS Bruker AXS Inc., Madison, Wisconsin, USA]
;
_exptl_crystal_colour black
_exptl_crystal_density_diffrn 2.026
_exptl_crystal_density_method 'not measured'
_exptl_crystal_description needle
_exptl_crystal_F_000 595
_exptl_crystal_size_max 0.10
_exptl_crystal_size_mid 0.02
_exptl_crystal_size_min 0.01
_refine_diff_density_max 1.467
_refine_diff_density_min -0.531
_refine_diff_density_rms 0.136
_refine_ls_extinction_method none
_refine_ls_goodness_of_fit_ref 0.951
_refine_ls_hydrogen_treatment constr
_refine_ls_matrix_type full
_refine_ls_number_constraints 0
_refine_ls_number_parameters 234
_refine_ls_number_reflns 4521
_refine_ls_number_restraints 0
_refine_ls_restrained_S_all 0.951
_refine_ls_R_factor_all 0.1803
_refine_ls_R_factor_gt 0.0638
_refine_ls_shift/su_max 0
_refine_ls_shift/su_mean 0
_refine_ls_structure_factor_coef Fsqd
_refine_ls_weighting_details 'w=1/[\s^2^(Fo^2^)+(0.0626P)^2^] where P=(Fo^2^+2Fc^2^)/3'
_refine_ls_weighting_scheme calc
_refine_ls_wR_factor_gt 0.1186
_refine_ls_wR_factor_ref 0.1486
_reflns_Friedel_coverage 0
_reflns_number_gt 2054
_reflns_number_total 4521
_reflns_threshold_expression 'I > 2\s(I)'
_cod_data_source_file d3dt00767g2.cif
_cod_data_source_block shelx_CCDC1
_cod_original_formula_sum 'C12 H16 N2.50 Ni S6 Se2'
_cod_database_code 7712779

loop_
_symmetry_equiv_pos_as_xyz
'x, y, z'
'-x, -y, -z'

loop_
_atom_site_label
_atom_site_type_symbol
_atom_site_fract_x
_atom_site_fract_y
_atom_site_fract_z
_atom_site_U_iso_or_equiv
_atom_site_adp_type
_atom_site_occupancy
_atom_site_site_symmetry_order
_atom_site_calc_flag
_atom_site_refinement_flags_posn
_atom_site_refinement_flags_adp
_atom_site_refinement_flags_occupancy
_atom_site_disorder_assembly
_atom_site_disorder_group
C1 C 0.1801(10) 0.2678(9) 0.2210(7) 0.044(2) Uani 1 1 d . . . . .
C2 C 0.1203(9) 0.3917(8) 0.2243(6) 0.036(2) Uani 1 1 d . . . . .
C3 C 0.0262(9) 0.2707(9) 0.3994(7) 0.047(2) Uani 1 1 d . . . . .
C4 C -0.0386(9) 0.5113(8) 0.3426(6) 0.039(2) Uani 1 1 d . . . . .
H4A H -0.1231 0.4995 0.3983 0.058 Uiso 1 1 calc R U . . .
H4B H -0.0933 0.5894 0.2677 0.058 Uiso 1 1 calc R U . . .
H4C H 0.053 0.5251 0.3756 0.058 Uiso 1 1 calc R U . . .
C5 C 0.4509(9) 0.4945(8) -0.2364(6) 0.0328(18) Uani 1 1 d . . . . .
C6 C 0.3896(9) 0.6215(8) -0.2384(6) 0.037(2) Uani 1 1 d . . . . .
C7 C 0.5143(10) 0.6725(9) -0.4170(7) 0.047(2) Uani 1 1 d . . . . .
C8 C 0.3705(9) 0.8617(7) -0.3615(6) 0.0380(19) Uani 1 1 d . . . . .
H8A H 0.4262 0.9092 -0.4263 0.057 Uiso 1 1 calc R U . . .
H8B H 0.4011 0.8672 -0.2899 0.057 Uiso 1 1 calc R U . . .
H8C H 0.2466 0.9031 -0.3827 0.057 Uiso 1 1 calc R U . . .
C9A C -0.080(3) 0.8846(17) 0.0739(17) 0.074(7) Uani 0.5 1 d . . P A -1
H9A1 H -0.1204 0.8562 0.0198 0.089 Uiso 0.5 1 calc R U P A -1
H9A2 H 0.0087 0.8052 0.1346 0.089 Uiso 0.5 1 calc R U P A -1
C10A C -0.2324(14) 0.9435(14) 0.1344(10) 0.109(5) Uani 0.5 1 d . . P A -1
H10A H -0.2813 0.8749 0.179 0.163 Uiso 0.5 1 calc R U P A -1
H10B H -0.1912 0.9707 0.1883 0.163 Uiso 0.5 1 calc R U P A -1
H10C H -0.3199 1.0215 0.0738 0.163 Uiso 0.5 1 calc R U P A -1
C11A C 0.1427(19) 0.8748(15) 0.0843(16) 0.054(5) Uani 0.5 1 d . . P A -1
H11A H 0.2314 0.8421 0.0392 0.065 Uiso 0.5 1 calc R U P A -1
H11B H 0.0972 0.803 0.1292 0.065 Uiso 0.5 1 calc R U P A -1
C12A C 0.2268(11) 0.9131(9) 0.1773(7) 0.060(3) Uani 0.5 1 d . . P A -1
H12A H 0.3191 0.8331 0.2321 0.09 Uiso 0.5 1 calc R U P A -1
H12B H 0.2723 0.9837 0.1322 0.09 Uiso 0.5 1 calc R U P A -1
H12C H 0.1385 0.9447 0.2219 0.09 Uiso 0.5 1 calc R U P A -1
C9B C -0.143(2) 1.0584(19) 0.0628(16) 0.070(6) Uani 0.5 1 d . . P A -2
H9B1 H -0.2296 1.1417 0.0043 0.084 Uiso 0.5 1 calc R U P A -2
H9B2 H -0.0958 1.0803 0.1195 0.084 Uiso 0.5 1 calc R U P A -2
C10B C -0.2324(14) 0.9435(14) 0.1344(10) 0.109(5) Uani 0.5 1 d . . P A -2
H10D H -0.3241 0.9789 0.1751 0.163 Uiso 0.5 1 calc R U P A -2
H10E H -0.2792 0.9228 0.0776 0.163 Uiso 0.5 1 calc R U P A -2
H10F H -0.146 0.8616 0.1924 0.163 Uiso 0.5 1 calc R U P A -2
C11B C 0.064(2) 1.0354(18) 0.0932(15) 0.060(5) Uani 0.5 1 d . . P A -2
H11C H -0.0282 1.0551 0.1414 0.072 Uiso 0.5 1 calc R U P A -2
H11D H 0.0942 1.1164 0.0521 0.072 Uiso 0.5 1 calc R U P A -2
C12B C 0.2268(11) 0.9131(9) 0.1773(7) 0.060(3) Uani 0.5 1 d . . P A -2
H12D H 0.2656 0.9364 0.2351 0.09 Uiso 0.5 1 calc R U P A -2
H12E H 0.1963 0.8333 0.2187 0.09 Uiso 0.5 1 calc R U P A -2
H12F H 0.3185 0.8945 0.1295 0.09 Uiso 0.5 1 calc R U P A -2
S1 S 0.2873(3) 0.2447(2) 0.10842(17) 0.0426(5) Uani 1 1 d . . . . .
S2 S 0.1461(3) 0.5346(2) 0.11116(16) 0.0391(5) Uani 1 1 d . . . . .
S3 S 0.1303(3) 0.1473(2) 0.34815(18) 0.0493(6) Uani 1 1 d . . . . .
S4 S 0.4225(3) 0.3573(2) -0.12047(17) 0.0432(5) Uani 1 1 d . . . . .
S5 S 0.2817(3) 0.6509(2) -0.12572(16) 0.0391(5) Uani 1 1 d . . . . .
S6 S 0.5549(3) 0.4971(2) -0.36225(18) 0.0488(6) Uani 1 1 d . . . . .
Ni Ni 0.28436(12) 0.44807(10) -0.00637(8) 0.0338(3) Uani 1 1 d . . . . .
Se1 Se -0.07341(12) 0.22663(11) 0.53785(8) 0.0620(3) Uani 1 1 d . . . . .
Se2 Se 0.58560(12) 0.76644(10) -0.55608(8) 0.0608(3) Uani 1 1 d . . . . .
N1 N 0.0310(8) 0.3940(7) 0.3223(5) 0.0405(17) Uani 1 1 d . . . . .
N2 N 0.4275(8) 0.7187(7) -0.3394(5) 0.0423(17) Uani 1 1 d . . . . .
N3 N 0 1 0 0.038(2) Uani 1 2 d S . P . .

loop_
_atom_site_aniso_label
_atom_site_aniso_U_11
_atom_site_aniso_U_22
_atom_site_aniso_U_33
_atom_site_aniso_U_23
_atom_site_aniso_U_13
_atom_site_aniso_U_12
C1 0.049(5) 0.040(6) 0.037(5) -0.008(4) 0.003(4) -0.020(4)
C2 0.035(4) 0.052(6) 0.020(4) -0.008(4) 0.001(3) -0.024(4)
C3 0.030(4) 0.064(6) 0.032(5) -0.006(4) -0.006(4) -0.017(4)
C4 0.036(5) 0.057(6) 0.029(4) -0.020(4) 0.014(3) -0.022(4)
C5 0.036(4) 0.043(5) 0.021(4) -0.015(4) 0.003(3) -0.015(4)
C6 0.037(5) 0.040(5) 0.032(4) -0.008(4) -0.003(4) -0.020(4)
C7 0.043(5) 0.060(6) 0.036(5) -0.010(4) -0.002(4) -0.027(5)
C8 0.047(5) 0.031(5) 0.029(4) 0.000(4) 0.003(4) -0.022(4)
C9A 0.117(18) 0.023(11) 0.078(14) -0.022(10) -0.045(13) -0.016(11)
C10A 0.091(9) 0.162(13) 0.067(8) -0.034(8) 0.027(7) -0.061(9)
C11A 0.037(10) 0.016(9) 0.091(14) -0.011(9) -0.011(9) -0.002(8)
C12A 0.071(6) 0.056(6) 0.040(5) -0.013(5) -0.010(5) -0.016(5)
C9B 0.072(13) 0.064(14) 0.052(12) -0.039(11) -0.010(10) 0.019(11)
C10B 0.091(9) 0.162(13) 0.067(8) -0.034(8) 0.027(7) -0.061(9)
C11B 0.064(12) 0.075(14) 0.067(13) -0.040(11) 0.008(10) -0.043(11)
C12B 0.071(6) 0.056(6) 0.040(5) -0.013(5) -0.010(5) -0.016(5)
S1 0.0538(13) 0.0397(13) 0.0363(12) -0.0162(10) 0.0099(10) -0.0202(11)
S2 0.0512(13) 0.0388(13) 0.0286(11) -0.0141(9) 0.0101(9) -0.0190(10)
S3 0.0590(14) 0.0472(14) 0.0375(12) -0.0110(10) 0.0094(10) -0.0242(11)
S4 0.0519(13) 0.0403(13) 0.0377(12) -0.0174(10) 0.0093(10) -0.0167(10)
S5 0.0502(12) 0.0361(13) 0.0280(10) -0.0111(9) 0.0080(9) -0.0159(10)
S6 0.0550(14) 0.0573(15) 0.0357(12) -0.0217(11) 0.0121(10) -0.0207(11)
Ni 0.0370(6) 0.0389(6) 0.0251(5) -0.0127(5) 0.0037(4) -0.0148(5)
Se1 0.0628(6) 0.0855(8) 0.0404(6) -0.0222(5) 0.0173(5) -0.0375(6)
Se2 0.0603(6) 0.0813(8) 0.0377(5) -0.0160(5) 0.0148(4) -0.0355(5)
N1 0.040(4) 0.046(5) 0.030(4) -0.009(3) 0.000(3) -0.018(3)
N2 0.044(4) 0.052(5) 0.028(4) -0.015(4) 0.004(3) -0.018(4)
N3 0.047(6) 0.029(6) 0.043(5) -0.026(5) 0.003(5) -0.005(5)

loop_
_atom_type_symbol
_atom_type_description
_atom_type_scat_dispersion_real
_atom_type_scat_dispersion_imag
_atom_type_scat_source
C C 0.0033 0.0016 'International Tables Vol C Tables 4.2.6.8 and 6.1.1.4'
H H 0 0 'International Tables Vol C Tables 4.2.6.8 and 6.1.1.4'
S S 0.1246 0.1234 'International Tables Vol C Tables 4.2.6.8 and 6.1.1.4'
Ni Ni 0.3393 1.1124 'International Tables Vol C Tables 4.2.6.8 and 6.1.1.4'
Se Se -0.0929 2.2259 'International Tables Vol C Tables 4.2.6.8 and 6.1.1.4'
N N 0.0061 0.0033 'International Tables Vol C Tables 4.2.6.8 and 6.1.1.4'

loop_
_geom_angle_atom_site_label_1
_geom_angle_atom_site_label_2
_geom_angle_atom_site_label_3
_geom_angle
_geom_angle_site_symmetry_1
_geom_angle_site_symmetry_3
_geom_angle_publ_flag
C2 C1 S1 121.9(6) . . ?
C2 C1 S3 109.6(6) . . ?
S1 C1 S3 128.5(5) . . ?
C1 C2 N1 114.6(7) . . ?
C1 C2 S2 121.7(6) . . ?
N1 C2 S2 123.6(6) . . ?
N1 C3 S3 110.8(6) . . ?
N1 C3 Se1 128.4(7) . . ?
S3 C3 Se1 120.8(5) . . ?
N1 C4 H4A 109.5 . . ?
N1 C4 H4B 109.5 . . ?
H4A C4 H4B 109.5 . . ?
N1 C4 H4C 109.5 . . ?
H4A C4 H4C 109.5 . . ?
H4B C4 H4C 109.5 . . ?
C6 C5 S4 121.2(6) . . ?
C6 C5 S6 111.2(5) . . ?
S4 C5 S6 127.6(5) . . ?
C5 C6 N2 112.3(7) . . ?
C5 C6 S5 122.0(5) . . ?
N2 C6 S5 125.7(6) . . ?
N2 C7 S6 109.5(6) . . ?
N2 C7 Se2 128.5(6) . . ?
S6 C7 Se2 121.9(5) . . ?
N2 C8 H8A 109.5 . . ?
N2 C8 H8B 109.5 . . ?
H8A C8 H8B 109.5 . . ?
N2 C8 H8C 109.5 . . ?
H8A C8 H8C 109.5 . . ?
H8B C8 H8C 109.5 . . ?
C10A C9A N3 108.8(11) . . ?
C10A C9A H9A1 109.9 . . ?
N3 C9A H9A1 109.9 . . ?
C10A C9A H9A2 109.9 . . ?
N3 C9A H9A2 109.9 . . ?
H9A1 C9A H9A2 108.3 . . ?
C9A C10A H10A 109.5 . . ?
C9A C10A H10B 109.5 . . ?
H10A C10A H10B 109.5 . . ?
C9A C10A H10C 109.5 . . ?
H10A C10A H10C 109.5 . . ?
H10B C10A H10C 109.5 . . ?
N3 C11A C12A 108.7(10) . . ?
N3 C11A H11A 110 . . ?
C12A C11A H11A 110 . . ?
N3 C11A H11B 110 . . ?
C12A C11A H11B 110 . . ?
H11A C11A H11B 108.3 . . ?
C11A C12A H12A 109.5 . . ?
C11A C12A H12B 109.5 . . ?
H12A C12A H12B 109.5 . . ?
C11A C12A H12C 109.5 . . ?
H12A C12A H12C 109.5 . . ?
H12B C12A H12C 109.5 . . ?
N3 C9B C10B 108.2(12) . . ?
N3 C9B H9B1 110.1 . . ?
C10B C9B H9B1 110.1 . . ?
N3 C9B H9B2 110.1 . . ?
C10B C9B H9B2 110.1 . . ?
H9B1 C9B H9B2 108.4 . . ?
C9B C10B H10D 109.5 . . ?
C9B C10B H10E 109.5 . . ?
H10D C10B H10E 109.5 . . ?
C9B C10B H10F 109.5 . . ?
H10D C10B H10F 109.5 . . ?
H10E C10B H10F 109.5 . . ?
N3 C11B C12B 110.2(11) . . ?
N3 C11B H11C 109.6 . . ?
C12B C11B H11C 109.6 . . ?
N3 C11B H11D 109.6 . . ?
C12B C11B H11D 109.6 . . ?
H11C C11B H11D 108.1 . . ?
C11B C12B H12D 109.5 . . ?
C11B C12B H12E 109.5 . . ?
H12D C12B H12E 109.5 . . ?
C11B C12B H12F 109.5 . . ?
H12D C12B H12F 109.5 . . ?
H12E C12B H12F 109.5 . . ?
C1 S1 Ni 102.1(3) . . ?
C2 S2 Ni 100.6(3) . . ?
C3 S3 C1 91.4(4) . . ?
C5 S4 Ni 101.9(3) . . ?
C6 S5 Ni 101.3(3) . . ?
C5 S6 C7 91.3(4) . . ?
S1 Ni S4 84.97(8) . . ?
S1 Ni S5 178.45(9) . . ?
S4 Ni S5 93.65(8) . . ?
S1 Ni S2 93.73(8) . . ?
S4 Ni S2 178.69(9) . . ?
S5 Ni S2 87.65(8) . . ?
C3 N1 C2 113.5(7) . . ?
C3 N1 C4 123.1(7) . . ?
C2 N1 C4 123.3(6) . . ?
C7 N2 C6 115.6(7) . . ?
C7 N2 C8 122.7(6) . . ?
C6 N2 C8 121.6(7) . . ?
C9B N3 C11B 66.5(9) . . ?
C11A N3 C9A 71.4(9) . . ?

loop_
_geom_bond_atom_site_label_1
_geom_bond_atom_site_label_2
_geom_bond_distance
_geom_bond_site_symmetry_2
_geom_bond_publ_flag
C1 C2 1.362(11) . ?
C1 S1 1.682(8) . ?
C1 S3 1.747(7) . ?
C2 N1 1.394(9) . ?
C2 S2 1.726(7) . ?
C3 N1 1.349(9) . ?
C3 S3 1.745(9) . ?
C3 Se1 1.812(8) . ?
C4 N1 1.403(9) . ?
C4 H4A 0.96 . ?
C4 H4B 0.96 . ?
C4 H4C 0.96 . ?
C5 C6 1.368(10) . ?
C5 S4 1.708(7) . ?
C5 S6 1.735(7) . ?
C6 N2 1.390(9) . ?
C6 S5 1.710(8) . ?
C7 N2 1.351(10) . ?
C7 S6 1.751(9) . ?
C7 Se2 1.800(8) . ?
C8 N2 1.456(9) . ?
C8 H8A 0.96 . ?
C8 H8B 0.96 . ?
C8 H8C 0.96 . ?
C9A C10A 1.54(2) . ?
C9A N3 1.600(18) . ?
C9A H9A1 0.97 . ?
C9A H9A2 0.97 . ?
C10A H10A 0.96 . ?
C10A H10B 0.96 . ?
C10A H10C 0.96 . ?
C11A N3 1.490(14) . ?
C11A C12A 1.640(18) . ?
C11A H11A 0.97 . ?
C11A H11B 0.97 . ?
C12A H12A 0.96 . ?
C12A H12B 0.96 . ?
C12A H12C 0.96 . ?
C9B N3 1.505(17) . ?
C9B C10B 1.64(2) . ?
C9B H9B1 0.97 . ?
C9B H9B2 0.97 . ?
C10B H10D 0.96 . ?
C10B H10E 0.96 . ?
C10B H10F 0.96 . ?
C11B N3 1.536(15) . ?
C11B C12B 1.565(19) . ?
C11B H11C 0.97 . ?
C11B H11D 0.97 . ?
C12B H12D 0.96 . ?
C12B H12E 0.96 . ?
C12B H12F 0.96 . ?
S1 Ni 2.161(2) . ?
S2 Ni 2.169(2) . ?
S4 Ni 2.162(2) . ?
S5 Ni 2.168(2) . ?

loop_
_geom_torsion_atom_site_label_1
_geom_torsion_atom_site_label_2
_geom_torsion_atom_site_label_3
_geom_torsion_atom_site_label_4
_geom_torsion
_geom_torsion_site_symmetry_1
_geom_torsion_site_symmetry_2
_geom_torsion_site_symmetry_3
_geom_torsion_site_symmetry_4
_geom_torsion_publ_flag
S1 C1 C2 N1 178.7(5) . . . . ?
S3 C1 C2 N1 -2.3(8) . . . . ?
S1 C1 C2 S2 1.5(9) . . . . ?
S3 C1 C2 S2 -179.4(4) . . . . ?
S4 C5 C6 N2 179.3(5) . . . . ?
S6 C5 C6 N2 -0.5(7) . . . . ?
S4 C5 C6 S5 0.1(9) . . . . ?
S6 C5 C6 S5 -179.7(4) . . . . ?
C2 C1 S1 Ni -1.5(7) . . . . ?
S3 C1 S1 Ni 179.7(5) . . . . ?
C1 C2 S2 Ni -0.6(6) . . . . ?
N1 C2 S2 Ni -177.5(5) . . . . ?
N1 C3 S3 C1 0.2(5) . . . . ?
Se1 C3 S3 C1 179.3(4) . . . . ?
C2 C1 S3 C3 1.1(6) . . . . ?
S1 C1 S3 C3 -179.9(6) . . . . ?
C6 C5 S4 Ni -0.3(6) . . . . ?
S6 C5 S4 Ni 179.5(4) . . . . ?
C5 C6 S5 Ni 0.2(6) . . . . ?
N2 C6 S5 Ni -178.9(5) . . . . ?
C6 C5 S6 C7 0.2(5) . . . . ?
S4 C5 S6 C7 -179.7(5) . . . . ?
N2 C7 S6 C5 0.2(5) . . . . ?
Se2 C7 S6 C5 179.7(5) . . . . ?
S3 C3 N1 C2 -1.6(7) . . . . ?
Se1 C3 N1 C2 179.5(5) . . . . ?
S3 C3 N1 C4 -178.2(5) . . . . ?
Se1 C3 N1 C4 2.9(10) . . . . ?
C1 C2 N1 C3 2.6(9) . . . . ?
S2 C2 N1 C3 179.7(5) . . . . ?
C1 C2 N1 C4 179.2(6) . . . . ?
S2 C2 N1 C4 -3.7(9) . . . . ?
S6 C7 N2 C6 -0.6(8) . . . . ?
Se2 C7 N2 C6 -180.0(5) . . . . ?
S6 C7 N2 C8 -178.2(5) . . . . ?
Se2 C7 N2 C8 2.4(10) . . . . ?
C5 C6 N2 C7 0.7(9) . . . . ?
S5 C6 N2 C7 179.9(5) . . . . ?
C5 C6 N2 C8 178.4(6) . . . . ?
S5 C6 N2 C8 -2.4(9) . . . . ?
C12A C11A N3 C9A -119.6(13) . . . . ?
C10B C9B N3 C11B -119.3(13) . . . . ?
C12B C11B N3 C9B 131.9(14) . . . . ?
C10A C9A N3 C11A 125.8(13) . . . . ?
